data_4302564
loop_
_publ_author_name
'Bennett P. Greenwood'
'Scott I. Forman'
'Gerard T. Rowe'
'Chun-Hsing Chen'
'Bruce M. Foxman'
'Christine M. Thomas'

_publ_section_title
;
Multielectron Redox Activity Facilitated by Metal-Metal Interactions in
Early/Late Heterobimetallics: Co/Zr Complexes Supported by Phosphinoamide
Ligands
;
_journal_name_full 'Inorganic Chemistry'
_journal_page_first 6251
_journal_page_last 6260
_journal_paper_doi 10.1021/ic900552b
_journal_volume 48
_journal_year 2009
_chemical_absolute_configuration ad
_chemical_formula_moiety 'C45 H75 Cl1 Co1 I1 N3 P3 Zr1'
_chemical_formula_sum 'C45 H75 Cl Co I N3 P3 Zr'
_chemical_formula_weight 1063.54
_space_group_IT_number 43
_symmetry_cell_setting orthorhombic
_symmetry_space_group_name_Hall 'F 2 -2d'
_symmetry_space_group_name_H-M 'F d d 2'
_atom_sites_solution_hydrogens geom
_atom_sites_solution_primary direct
_audit_creation_date 08-10-30
_audit_creation_method CRYSTALS_ver_12.86
_cell_angle_alpha 90
_cell_angle_beta 90
_cell_angle_gamma 90
_cell_formula_units_Z 16
_cell_length_a 27.8496(8)
_cell_length_b 53.0394(14)
_cell_length_c 15.0536(4)
_cell_measurement_reflns_used 9832
_cell_measurement_temperature 120
_cell_measurement_theta_max 28
_cell_measurement_theta_min 3
_cell_volume 22236.1(10)
_computing_cell_refinement 'Apex2 (Bruker AXS, 2006)'
_computing_data_collection 'Apex2 (Bruker AXS, 2006)'
_computing_data_reduction 'Apex2 (Bruker AXS, 2006)'
_computing_molecular_graphics 'CAMERON (Watkin et al., 1996)'
_computing_publication_material 'CRYSTALS (Betteridge et al., 2003)'
_computing_structure_refinement 'CRYSTALS (Betteridge et al., 2003)'
_computing_structure_solution 'Superflip (Palatinus & Chapuis, 2007)'
_diffrn_ambient_temperature 120
_diffrn_measured_fraction_theta_full 0.999
_diffrn_measured_fraction_theta_max 0.999
_diffrn_measurement_device 'Bruker Kappa Apex2'
_diffrn_measurement_device_type Area
_diffrn_measurement_method '\f & \w scans'
_diffrn_radiation_monochromator graphite
_diffrn_radiation_type 'Mo K\a'
_diffrn_radiation_wavelength 0.71073
_diffrn_reflns_av_R_equivalents 0.000
_diffrn_reflns_limit_h_max 39
_diffrn_reflns_limit_h_min -39
_diffrn_reflns_limit_k_max 74
_diffrn_reflns_limit_k_min -74
_diffrn_reflns_limit_l_max 21
_diffrn_reflns_limit_l_min -21
_diffrn_reflns_number 16289
_diffrn_reflns_theta_full 30.070
_diffrn_reflns_theta_max 30.070
_diffrn_reflns_theta_min 1.536
_diffrn_standards_number 0
_exptl_absorpt_coefficient_mu 1.205
_exptl_absorpt_correction_T_max 0.80
_exptl_absorpt_correction_T_min 0.76
_exptl_absorpt_correction_type multi-scan
_exptl_absorpt_process_details 'Apex2 (Bruker AXS, 2006)'
_exptl_crystal_colour green
_exptl_crystal_density_diffrn 1.271
_exptl_crystal_density_method 'not measured'
_exptl_crystal_description 'prism fragment'
_exptl_crystal_F_000 8768
_exptl_crystal_size_max 0.32
_exptl_crystal_size_mid 0.22
_exptl_crystal_size_min 0.19
_refine_diff_density_max 2.35
_refine_diff_density_min -1.45
_refine_ls_abs_structure_details 'Flack (1983), 7843 Friedel-pairs'
_refine_ls_abs_structure_Flack 0.002(10)
_refine_ls_extinction_method None
_refine_ls_goodness_of_fit_ref 0.9936
_refine_ls_hydrogen_treatment constr
_refine_ls_matrix_type full
_refine_ls_number_parameters 497
_refine_ls_number_reflns 16289
_refine_ls_number_restraints 1
_refine_ls_R_factor_all 0.0380
_refine_ls_R_factor_gt 0.0332
_refine_ls_shift/su_max 0.021782
_refine_ls_structure_factor_coef Fsqd
_refine_ls_weighting_details
;
 Method= Modified Sheldrick 
 w=1/[\s^2^(F^2^) + ( 0.05P)^2^ +56.32P] 
 ,where P=(max(Fo^2^,0) + 2Fc^2^)/3 
;
_refine_ls_weighting_scheme calc
_refine_ls_wR_factor_all 0.0902
_refine_ls_wR_factor_gt 0.0867
_refine_ls_wR_factor_ref 0.0902
_reflns_limit_h_max 39
_reflns_limit_h_min 0
_reflns_limit_k_max 74
_reflns_limit_k_min 0
_reflns_limit_l_max 21
_reflns_limit_l_min -21
_reflns_number_gt 14737
_reflns_number_total 16289
_reflns_threshold_expression I>2.0\s(I)
_oxford_diffrn_Wilson_B_factor 2.23
_oxford_diffrn_Wilson_scale 2489.08
_oxford_refine_ls_r_factor_ref 0.0380
_oxford_refine_ls_scale 0.21847(7)
_oxford_reflns_number_all 16289
_oxford_reflns_threshold_expression_ref I>-10.0\s(I)
_oxford_structure_analysis_title 'CMT_04_0ma in Fdd2'
_cod_data_source_file ic900552b_si_002_2.cif
_cod_data_source_block 5
_cod_depositor_comments
;
The following automatic conversions were performed:
'_symmetry_cell_setting' value 'Orthorhombic' changed to 'orthorhombic'
according to '/home/saulius/struct/CIF-dictionaries/cif_core.dic'
dictionary named 'cif_core.dic' version 2.4.1 from
2010-06-29.

'_exptl_absorpt_correction_type' value 'Multi-scan' changed
to 'multi-scan' according to
'/home/saulius/struct/CIF-dictionaries/cif_core.dic' dictionary named
'cif_core.dic' version 2.4.1 from 2010-06-29.

Automatic conversion script
Id: cif_fix_enum 1527 2010-12-29 10:47:43Z saulius 
;
_cod_original_sg_symbol_H-M 'F d d 2 '
_cod_original_formula_sum 'C45 H75 Cl1 Co1 I1 N3 P3 Zr1'
_cod_database_code 4302564

loop_
_symmetry_equiv_pos_as_xyz
x,y,z
x,y+1/2,z+1/2
x+1/2,y,z+1/2
x+1/2,y+1/2,z
-x+1/4,y+1/4,z+1/4
-x+1/4,y+3/4,z+3/4
-x+3/4,y+1/4,z+3/4
-x+3/4,y+3/4,z+1/4
x+1/4,-y+1/4,z+1/4
x+1/4,-y+3/4,z+3/4
x+3/4,-y+1/4,z+3/4
x+3/4,-y+3/4,z+1/4
-x+1/2,-y,z+1/2
-x+1/2,-y+1/2,z+1
-x+1,-y,z+1
-x+1,-y+1/2,z+1/2

loop_
_atom_site_label
_atom_site_type_symbol
_atom_site_fract_x
_atom_site_fract_y
_atom_site_fract_z
_atom_site_U_iso_or_equiv
_atom_site_occupancy
_atom_site_adp_type
_atom_site_refinement_flags_posn
_atom_site_refinement_flags_adp
_atom_site_refinement_flags_occupancy
_atom_site_disorder_assembly
_atom_site_disorder_group
_oxford_atom_site_special_shape
_atom_site_attached_hydrogens
I1 I 0.483547(8) 0.738684(4) 0.53416(4) 0.0411 1.0000 Uani . . . . . . .
Zr1 Zr 0.593454(9) 0.673432(4) 0.69360(4) 0.0202 1.0000 Uani . . . . . . .
Co1 Co 0.535651(15) 0.706482(7) 0.61956(4) 0.0278 1.0000 Uani . . . . . . .
Cl1 Cl 0.64714(2) 0.642210(12) 0.76005(6) 0.0267 1.0000 Uani . . . . . . .
P1 P 0.56446(3) 0.677365(14) 0.51322(6) 0.0302 1.0000 Uani . . . . . . .
P2 P 0.49362(3) 0.682694(14) 0.72695(6) 0.0260 1.0000 Uani . . . . . . .
P3 P 0.59957(3) 0.727314(13) 0.69467(7) 0.0313 1.0000 Uani . . . . . . .
N1 N 0.60935(9) 0.66118(5) 0.56217(16) 0.0273 1.0000 Uani . . . . . . .
N2 N 0.53058(8) 0.65888(4) 0.75588(16) 0.0230 1.0000 Uani . . . . . . .
N3 N 0.62929(8) 0.70489(4) 0.75184(17) 0.0246 1.0000 Uani . . . . . . .
C1 C 0.64131(10) 0.64264(5) 0.52476(18) 0.0266 1.0000 Uani . . . . . . .
C2 C 0.63214(11) 0.61664(5) 0.5340(2) 0.0304 1.0000 Uani . . . . . . .
C3 C 0.66215(13) 0.59923(6) 0.49368(19) 0.0325 1.0000 Uani . . . . . . .
C4 C 0.70250(13) 0.60635(6) 0.4457(2) 0.0358 1.0000 Uani . . . . . . .
C5 C 0.71366(12) 0.63194(6) 0.4422(2) 0.0347 1.0000 Uani . . . . . . .
C6 C 0.68408(12) 0.64991(6) 0.48126(19) 0.0303 1.0000 Uani . . . . . . .
C7 C 0.58995(13) 0.60693(6) 0.5881(2) 0.0375 1.0000 Uani . . . . . . .
C8 C 0.73435(16) 0.58735(7) 0.4003(3) 0.0481 1.0000 Uani . . . . . . .
C9 C 0.70077(13) 0.67706(6) 0.4760(2) 0.0358 1.0000 Uani . . . . . . .
C10 C 0.52391(10) 0.63777(5) 0.81420(19) 0.0241 1.0000 Uani . . . . . . .
C11 C 0.50147(11) 0.61507(5) 0.7845(2) 0.0295 1.0000 Uani . . . . . . .
C12 C 0.49746(14) 0.59511(6) 0.8427(2) 0.0380 1.0000 Uani . . . . . . .
C13 C 0.51389(13) 0.59597(6) 0.9288(2) 0.0378 1.0000 Uani . . . . . . .
C14 C 0.53640(12) 0.61766(6) 0.9572(2) 0.0315 1.0000 Uani . . . . . . .
C15 C 0.54198(10) 0.63852(5) 0.9001(2) 0.0272 1.0000 Uani . . . . . . .
C16 C 0.48337(12) 0.61130(6) 0.6908(2) 0.0359 1.0000 Uani . . . . . . .
C17 C 0.5095(2) 0.57359(8) 0.9893(3) 0.0661 1.0000 Uani . . . . . . .
C18 C 0.56939(11) 0.66044(6) 0.9356(2) 0.0309 1.0000 Uani . . . . . . .
C19 C 0.67014(10) 0.70683(5) 0.81082(19) 0.0236 1.0000 Uani . . . . . . .
C20 C 0.66459(10) 0.71266(5) 0.9009(2) 0.0251 1.0000 Uani . . . . . . .
C21 C 0.70540(10) 0.71451(5) 0.9546(2) 0.0282 1.0000 Uani . . . . . . .
C22 C 0.75096(10) 0.70994(5) 0.92392(19) 0.0269 1.0000 Uani . . . . . . .
C23 C 0.75580(10) 0.70294(5) 0.8352(2) 0.0270 1.0000 Uani . . . . . . .
C24 C 0.71648(10) 0.70120(5) 0.7784(2) 0.0251 1.0000 Uani . . . . . . .
C25 C 0.61711(10) 0.71743(6) 0.9446(3) 0.0347 1.0000 Uani . . . . . . .
C26 C 0.79446(12) 0.71197(7) 0.9838(2) 0.0393 1.0000 Uani . . . . . . .
C27 C 0.72496(11) 0.69258(6) 0.6853(2) 0.0314 1.0000 Uani . . . . . . .
C28 C 0.51650(13) 0.65452(6) 0.4812(2) 0.0375 1.0000 Uani . . . . . . .
C29 C 0.46916(14) 0.66759(7) 0.4538(3) 0.0461 1.0000 Uani . . . . . . .
C30 C 0.52969(17) 0.63420(7) 0.4138(3) 0.0504 1.0000 Uani . . . . . . .
C31 C 0.5849(2) 0.69215(8) 0.4071(2) 0.0583 1.0000 Uani . . . . . . .
C32 C 0.6064(4) 0.67536(16) 0.3381(4) 0.1408 1.0000 Uani . . . . . . .
C33 C 0.6060(3) 0.71751(11) 0.4204(4) 0.0856 1.0000 Uani . . . . . . .
C34 C 0.48132(12) 0.70221(6) 0.8263(2) 0.0348 1.0000 Uani . . . . . . .
C35 C 0.45295(17) 0.72640(8) 0.8061(3) 0.0531 1.0000 Uani . . . . . . .
C36 C 0.45961(13) 0.68912(7) 0.9083(3) 0.0416 1.0000 Uani . . . . . . .
C37 C 0.43554(11) 0.66965(6) 0.6858(2) 0.0368 1.0000 Uani . . . . . . .
C38 C 0.40114(12) 0.68887(8) 0.6449(3) 0.0460 1.0000 Uani . . . . . . .
C39 C 0.40740(13) 0.65450(8) 0.7560(3) 0.0465 1.0000 Uani . . . . . . .
C40 C 0.64191(14) 0.74283(8) 0.6161(3) 0.0571 1.0000 Uani . . . . . . .
C41 C 0.68670(14) 0.75500(7) 0.6555(4) 0.0606 1.0000 Uani . . . . . . .
C42 C 0.6171(2) 0.76187(17) 0.5572(6) 0.1556 1.0000 Uani . . . . . . .
C43 C 0.57776(14) 0.75218(6) 0.7718(3) 0.0483 1.0000 Uani . . . . . . .
C44 C 0.61650(15) 0.76722(6) 0.8218(3) 0.0476 1.0000 Uani . . . . . . .
C45 C 0.5433(2) 0.77105(8) 0.7289(5) 0.0834 1.0000 Uani . . . . . . .
H31 H 0.6548 0.5818 0.4989 0.0388 1.0000 Uiso R . . . . . .
H51 H 0.7421 0.6372 0.4126 0.0419 1.0000 Uiso R . . . . . .
H71 H 0.5646 0.6189 0.5860 0.0447 1.0000 Uiso R . . . . . .
H72 H 0.5996 0.6045 0.6480 0.0447 1.0000 Uiso R . . . . . .
H73 H 0.5792 0.5914 0.5641 0.0447 1.0000 Uiso R . . . . . .
H81 H 0.7330 0.5718 0.4315 0.0561 1.0000 Uiso R . . . . . .
H82 H 0.7665 0.5933 0.3996 0.0561 1.0000 Uiso R . . . . . .
H83 H 0.7236 0.5849 0.3410 0.0561 1.0000 Uiso R . . . . . .
H91 H 0.7348 0.6776 0.4735 0.0431 1.0000 Uiso R . . . . . .
H92 H 0.6900 0.6859 0.5271 0.0431 1.0000 Uiso R . . . . . .
H93 H 0.6878 0.6847 0.4242 0.0431 1.0000 Uiso R . . . . . .
H121 H 0.4826 0.5801 0.8223 0.0459 1.0000 Uiso R . . . . . .
H141 H 0.5484 0.6186 1.0162 0.0379 1.0000 Uiso R . . . . . .
H161 H 0.5023 0.6209 0.6508 0.0434 1.0000 Uiso R . . . . . .
H162 H 0.4855 0.5939 0.6757 0.0434 1.0000 Uiso R . . . . . .
H163 H 0.4509 0.6166 0.6871 0.0434 1.0000 Uiso R . . . . . .
H171 H 0.5108 0.5585 0.9554 0.0806 1.0000 Uiso R . . . . . .
H172 H 0.4798 0.5743 1.0203 0.0806 1.0000 Uiso R . . . . . .
H173 H 0.5352 0.5738 1.0308 0.0806 1.0000 Uiso R . . . . . .
H181 H 0.5643 0.6617 0.9979 0.0370 1.0000 Uiso R . . . . . .
H182 H 0.5586 0.6754 0.9075 0.0370 1.0000 Uiso R . . . . . .
H183 H 0.6027 0.6582 0.9242 0.0370 1.0000 Uiso R . . . . . .
H211 H 0.7014 0.7191 1.0151 0.0341 1.0000 Uiso R . . . . . .
H231 H 0.7869 0.6992 0.8128 0.0326 1.0000 Uiso R . . . . . .
H251 H 0.6187 0.7125 1.0052 0.0426 1.0000 Uiso R . . . . . .
H252 H 0.6095 0.7349 0.9410 0.0426 1.0000 Uiso R . . . . . .
H253 H 0.5930 0.7079 0.9152 0.0426 1.0000 Uiso R . . . . . .
H261 H 0.7889 0.7244 1.0280 0.0473 1.0000 Uiso R . . . . . .
H262 H 0.8002 0.6962 1.0115 0.0473 1.0000 Uiso R . . . . . .
H263 H 0.8216 0.7166 0.9493 0.0473 1.0000 Uiso R . . . . . .
H271 H 0.7012 0.6997 0.6474 0.0381 1.0000 Uiso R . . . . . .
H272 H 0.7559 0.6979 0.6665 0.0381 1.0000 Uiso R . . . . . .
H273 H 0.7232 0.6747 0.6828 0.0381 1.0000 Uiso R . . . . . .
H281 H 0.5091 0.6456 0.5342 0.0447 1.0000 Uiso R . . . . . .
H291 H 0.4575 0.6773 0.5023 0.0551 1.0000 Uiso R . . . . . .
H292 H 0.4460 0.6552 0.4381 0.0551 1.0000 Uiso R . . . . . .
H293 H 0.4749 0.6783 0.4044 0.0551 1.0000 Uiso R . . . . . .
H301 H 0.5395 0.6419 0.3599 0.0608 1.0000 Uiso R . . . . . .
H302 H 0.5026 0.6238 0.4029 0.0608 1.0000 Uiso R . . . . . .
H303 H 0.5552 0.6242 0.4367 0.0608 1.0000 Uiso R . . . . . .
H311 H 0.5548 0.6967 0.3818 0.0726 1.0000 Uiso R . . . . . .
H321 H 0.6151 0.6853 0.2882 0.1993 1.0000 Uiso R . . . . . .
H322 H 0.6340 0.6668 0.3599 0.1993 1.0000 Uiso R . . . . . .
H323 H 0.5828 0.6634 0.3210 0.1993 1.0000 Uiso R . . . . . .
H331 H 0.6333 0.7160 0.4578 0.1001 1.0000 Uiso R . . . . . .
H332 H 0.5833 0.7285 0.4473 0.1001 1.0000 Uiso R . . . . . .
H333 H 0.6155 0.7242 0.3645 0.1001 1.0000 Uiso R . . . . . .
H341 H 0.5120 0.7079 0.8453 0.0418 1.0000 Uiso R . . . . . .
H351 H 0.4707 0.7365 0.7655 0.0640 1.0000 Uiso R . . . . . .
H352 H 0.4478 0.7356 0.8595 0.0640 1.0000 Uiso R . . . . . .
H353 H 0.4229 0.7221 0.7806 0.0640 1.0000 Uiso R . . . . . .
H361 H 0.4808 0.6763 0.9282 0.0504 1.0000 Uiso R . . . . . .
H362 H 0.4551 0.7011 0.9544 0.0504 1.0000 Uiso R . . . . . .
H363 H 0.4295 0.6819 0.8930 0.0504 1.0000 Uiso R . . . . . .
H371 H 0.4434 0.6581 0.6398 0.0444 1.0000 Uiso R . . . . . .
H381 H 0.3727 0.6806 0.6259 0.0558 1.0000 Uiso R . . . . . .
H382 H 0.3933 0.7013 0.6879 0.0558 1.0000 Uiso R . . . . . .
H383 H 0.4162 0.6967 0.5953 0.0558 1.0000 Uiso R . . . . . .
H391 H 0.3784 0.6484 0.7307 0.0555 1.0000 Uiso R . . . . . .
H392 H 0.4263 0.6406 0.7755 0.0555 1.0000 Uiso R . . . . . .
H393 H 0.4002 0.6651 0.8052 0.0555 1.0000 Uiso R . . . . . .
H401 H 0.6533 0.7298 0.5784 0.0680 1.0000 Uiso R . . . . . .
H411 H 0.7055 0.7622 0.6095 0.0747 1.0000 Uiso R . . . . . .
H412 H 0.6773 0.7678 0.6961 0.0747 1.0000 Uiso R . . . . . .
H413 H 0.7050 0.7426 0.6860 0.0747 1.0000 Uiso R . . . . . .
H421 H 0.6026 0.7747 0.5923 0.1910 1.0000 Uiso R . . . . . .
H422 H 0.5932 0.7535 0.5235 0.1910 1.0000 Uiso R . . . . . .
H423 H 0.6400 0.7693 0.5182 0.1910 1.0000 Uiso R . . . . . .
H431 H 0.5598 0.7436 0.8162 0.0583 1.0000 Uiso R . . . . . .
H441 H 0.6366 0.7756 0.7802 0.0570 1.0000 Uiso R . . . . . .
H442 H 0.6353 0.7561 0.8569 0.0570 1.0000 Uiso R . . . . . .
H443 H 0.6014 0.7793 0.8591 0.0570 1.0000 Uiso R . . . . . .
H451 H 0.5337 0.7832 0.7718 0.1006 1.0000 Uiso R . . . . . .
H452 H 0.5159 0.7623 0.7075 0.1006 1.0000 Uiso R . . . . . .
H453 H 0.5589 0.7793 0.6809 0.1006 1.0000 Uiso R . . . . . .

loop_
_atom_site_aniso_label
_atom_site_aniso_U_11
_atom_site_aniso_U_22
_atom_site_aniso_U_33
_atom_site_aniso_U_23
_atom_site_aniso_U_13
_atom_site_aniso_U_12
I1 0.03895(11) 0.03322(10) 0.05119(13) 0.00737(9) -0.01609(10) 0.00814(8)
Zr1 0.02115(10) 0.01737(9) 0.02194(11) 0.00068(8) -0.00284(9) -0.00296(8)
Co1 0.02536(17) 0.02296(16) 0.0352(2) 0.00544(14) -0.01006(15) -0.00197(13)
Cl1 0.0268(3) 0.0250(3) 0.0281(3) 0.0019(2) -0.0018(2) 0.0020(2)
P1 0.0390(4) 0.0266(3) 0.0251(3) 0.0058(3) -0.0091(3) -0.0080(3)
P2 0.0212(3) 0.0263(3) 0.0305(3) -0.0014(3) -0.0049(3) -0.0020(2)
P3 0.0266(3) 0.0199(3) 0.0476(4) 0.0051(3) -0.0125(3) -0.0039(2)
N1 0.0320(12) 0.0269(11) 0.0229(11) 0.0018(9) -0.0032(9) -0.0058(9)
N2 0.0201(10) 0.0213(9) 0.0276(11) 0.0009(8) -0.0014(8) -0.0038(8)
N3 0.0239(11) 0.0172(9) 0.0328(12) 0.0014(8) -0.0073(9) -0.0003(8)
C1 0.0330(14) 0.0274(12) 0.0193(12) -0.0014(10) 0.0024(10) -0.0075(10)
C2 0.0395(15) 0.0260(12) 0.0257(13) 0.0028(11) -0.0040(12) -0.0111(11)
C3 0.0493(18) 0.0275(13) 0.0207(13) -0.0008(10) -0.0017(12) -0.0074(12)
C4 0.0536(19) 0.0299(14) 0.0240(13) -0.0055(12) 0.0023(13) 0.0005(12)
C5 0.0423(17) 0.0325(14) 0.0294(14) -0.0008(12) 0.0098(13) -0.0050(12)
C6 0.0443(17) 0.0279(13) 0.0187(12) -0.0022(10) 0.0063(11) -0.0080(12)
C7 0.0430(18) 0.0325(15) 0.0371(17) 0.0034(13) 0.0006(14) -0.0106(13)
C8 0.071(3) 0.0314(16) 0.042(2) -0.0069(14) 0.0158(18) 0.0038(16)
C9 0.0439(18) 0.0302(14) 0.0333(15) -0.0027(12) 0.0122(13) -0.0082(12)
C10 0.0220(12) 0.0236(11) 0.0265(13) 0.0009(10) 0.0027(9) -0.0056(9)
C11 0.0320(13) 0.0295(13) 0.0269(13) -0.0038(11) 0.0023(12) -0.0092(11)
C12 0.053(2) 0.0261(14) 0.0350(16) -0.0020(12) 0.0086(14) -0.0137(13)
C13 0.052(2) 0.0307(15) 0.0308(16) 0.0039(12) 0.0111(14) -0.0042(13)
C14 0.0373(15) 0.0303(13) 0.0268(14) 0.0024(11) 0.0072(12) 0.0019(11)
C15 0.0256(13) 0.0258(12) 0.0302(14) 0.0004(10) 0.0057(11) -0.0004(10)
C16 0.0457(18) 0.0314(14) 0.0306(15) -0.0038(12) 0.0002(14) -0.0150(12)
C17 0.117(4) 0.037(2) 0.045(2) 0.0109(17) 0.015(3) -0.022(2)
C18 0.0281(13) 0.0352(14) 0.0293(14) 0.0010(12) 0.0006(11) -0.0033(11)
C19 0.0246(12) 0.0169(10) 0.0291(13) -0.0025(9) -0.0051(10) -0.0012(9)
C20 0.0222(12) 0.0186(11) 0.0344(14) -0.0013(10) -0.0002(10) 0.0000(9)
C21 0.0311(13) 0.0247(12) 0.0289(14) -0.0029(10) -0.0052(11) -0.0044(10)
C22 0.0261(13) 0.0255(12) 0.0291(14) 0.0025(10) -0.0069(10) -0.0061(10)
C23 0.0220(12) 0.0239(12) 0.0351(15) 0.0020(10) 0.0007(11) -0.0019(9)
C24 0.0258(12) 0.0193(11) 0.0303(13) 0.0017(10) -0.0014(11) 0.0004(9)
C25 0.0245(13) 0.0341(14) 0.0457(17) -0.0070(14) 0.0063(13) -0.0045(11)
C26 0.0311(16) 0.0463(18) 0.0405(18) 0.0064(14) -0.0108(13) -0.0037(13)
C27 0.0342(14) 0.0275(13) 0.0326(15) -0.0042(11) -0.0005(12) 0.0000(11)
C28 0.0422(18) 0.0326(15) 0.0376(17) 0.0032(13) -0.0180(14) -0.0112(13)
C29 0.0457(19) 0.0441(18) 0.048(2) -0.0019(16) -0.0228(17) -0.0050(15)
C30 0.070(3) 0.0358(18) 0.046(2) 0.0005(15) -0.0248(19) -0.0028(17)
C31 0.108(4) 0.044(2) 0.0236(16) 0.0115(14) -0.0119(19) -0.031(2)
C32 0.240(11) 0.133(7) 0.049(3) 0.025(4) -0.013(5) -0.086(8)
C33 0.131(6) 0.067(3) 0.059(3) 0.011(3) 0.009(3) -0.018(3)
C34 0.0342(15) 0.0293(14) 0.0409(17) -0.0105(12) -0.0047(13) 0.0051(11)
C35 0.063(3) 0.044(2) 0.052(2) -0.0104(17) -0.0081(19) 0.0159(18)
C36 0.0386(18) 0.0384(17) 0.048(2) -0.0049(14) 0.0086(15) 0.0066(13)
C37 0.0256(13) 0.0418(16) 0.0428(18) 0.0019(14) -0.0103(13) -0.0091(12)
C38 0.0262(15) 0.053(2) 0.059(2) 0.0040(18) -0.0144(15) -0.0018(14)
C39 0.0299(16) 0.057(2) 0.053(2) 0.0041(17) -0.0014(15) -0.0153(15)
C40 0.0348(17) 0.055(2) 0.082(3) 0.046(2) -0.0171(19) -0.0109(15)
C41 0.0345(18) 0.0273(16) 0.120(4) 0.009(2) 0.004(2) -0.0087(13)
C42 0.045(3) 0.200(9) 0.222(10) 0.187(9) -0.018(4) -0.013(4)
C43 0.0469(18) 0.0175(12) 0.081(3) -0.0110(15) -0.0301(19) 0.0058(12)
C44 0.047(2) 0.0254(14) 0.070(3) -0.0077(15) -0.0235(18) -0.0040(13)
C45 0.096(4) 0.0328(19) 0.122(5) -0.020(2) -0.065(4) 0.026(2)

loop_
_atom_type_symbol
_atom_type_scat_dispersion_real
_atom_type_scat_dispersion_imag
_atom_type_scat_Cromer_Mann_a1
_atom_type_scat_Cromer_Mann_b1
_atom_type_scat_Cromer_Mann_a2
_atom_type_scat_Cromer_Mann_b2
_atom_type_scat_Cromer_Mann_a3
_atom_type_scat_Cromer_Mann_b3
_atom_type_scat_Cromer_Mann_a4
_atom_type_scat_Cromer_Mann_b4
_atom_type_scat_Cromer_Mann_c
_atom_type_scat_source
C 0.0033 0.0016 2.3100 20.8439 1.0200 10.2075 1.5886 0.5687 0.8650 51.6512 0.2156 'International Tables Vol C 4.2.6.8 and 6.1.1.4'
H 0.0000 0.0000 0.4930 10.5109 0.3229 26.1257 0.1402 3.1424 0.0408 57.7998 0.0030 'International Tables Vol C 4.2.6.8 and 6.1.1.4'
N 0.0061 0.0033 12.2126 0.0057 3.1322 9.8933 2.0125 28.9975 1.1663 0.5826 -11.5290 'International Tables Vol C 4.2.6.8 and 6.1.1.4'
P 0.1023 0.0942 6.4345 1.9067 4.1791 27.1570 1.7800 0.5260 1.4908 68.1645 1.1149 'International Tables Vol C 4.2.6.8 and 6.1.1.4'
Cl 0.1484 0.1585 11.4604 0.0104 7.1964 1.1662 6.2556 18.5194 1.6455 47.7784 -9.5574 'International Tables Vol C 4.2.6.8 and 6.1.1.4'
Co 0.3494 0.9721 12.2841 4.2791 7.3409 0.2784 4.0034 13.5359 2.3488 71.1692 1.0118 'International Tables Vol C 4.2.6.8 and 6.1.1.4'
Zr -2.9673 0.5597 17.8765 1.2762 10.9480 11.9160 5.4173 0.1176 3.6572 87.6627 2.0693 'International Tables Vol C 4.2.6.8 and 6.1.1.4'
I -0.4742 1.8119 20.1472 4.3470 18.9949 0.3814 7.5138 27.7660 2.2735 66.8776 4.0712 'International Tables Vol C 4.2.6.8 and 6.1.1.4'

loop_
_geom_angle_atom_site_label_1
_geom_angle_site_symmetry_1
_geom_angle_atom_site_label_2
_geom_angle_site_symmetry_2
_geom_angle_atom_site_label_3
_geom_angle_site_symmetry_3
_geom_angle
_geom_angle_publ_flag
Co1 . Zr1 . Cl1 . 178.95(2) yes
Co1 . Zr1 . N1 . 86.38(7) yes
Cl1 . Zr1 . N1 . 92.65(7) yes
Co1 . Zr1 . N2 . 85.70(6) yes
Cl1 . Zr1 . N2 . 94.42(6) yes
Co1 . Zr1 . N3 . 86.51(6) yes
Cl1 . Zr1 . N3 . 94.33(6) yes
N1 . Zr1 . N2 . 117.97(9) yes
N1 . Zr1 . N3 . 121.57(9) yes
N2 . Zr1 . N3 . 119.15(9) yes
I1 . Co1 . Zr1 . 174.86(2) yes
I1 . Co1 . P1 . 106.58(3) yes
Zr1 . Co1 . P1 . 69.12(2) yes
I1 . Co1 . P2 . 114.55(2) yes
Zr1 . Co1 . P2 . 69.93(2) yes
P1 . Co1 . P2 . 106.42(3) yes
I1 . Co1 . P3 . 110.45(2) yes
Zr1 . Co1 . P3 . 69.52(2) yes
P1 . Co1 . P3 . 111.78(3) yes
P2 . Co1 . P3 . 107.07(3) yes
Co1 . P1 . N1 . 106.75(9) yes
Co1 . P1 . C28 . 110.88(13) yes
N1 . P1 . C28 . 108.24(14) yes
Co1 . P1 . C31 . 114.08(15) yes
N1 . P1 . C31 . 111.2(2) yes
C28 . P1 . C31 . 105.61(17) yes
Co1 . P2 . N2 . 105.92(9) yes
Co1 . P2 . C34 . 110.26(11) yes
N2 . P2 . C34 . 108.84(14) yes
Co1 . P2 . C37 . 113.63(12) yes
N2 . P2 . C37 . 109.70(13) yes
C34 . P2 . C37 . 108.38(16) yes
Co1 . P3 . N3 . 106.39(8) yes
Co1 . P3 . C40 . 112.17(15) yes
N3 . P3 . C40 . 108.97(15) yes
Co1 . P3 . C43 . 112.44(11) yes
N3 . P3 . C43 . 109.99(16) yes
C40 . P3 . C43 . 106.9(2) yes
P1 . N1 . Zr1 . 95.54(12) yes
P1 . N1 . C1 . 129.4(2) yes
Zr1 . N1 . C1 . 134.42(19) yes
P2 . N2 . Zr1 . 96.69(10) yes
P2 . N2 . C10 . 131.55(19) yes
Zr1 . N2 . C10 . 131.17(18) yes
P3 . N3 . Zr1 . 96.45(11) yes
P3 . N3 . C19 . 130.50(18) yes
Zr1 . N3 . C19 . 132.52(16) yes
N1 . C1 . C2 . 121.2(3) yes
N1 . C1 . C6 . 121.0(2) yes
C2 . C1 . C6 . 117.8(3) yes
C1 . C2 . C3 . 120.0(3) yes
C1 . C2 . C7 . 121.6(3) yes
C3 . C2 . C7 . 118.4(3) yes
C2 . C3 . C4 . 122.3(3) yes
C2 . C3 . H31 . 118.8 no
C4 . C3 . H31 . 118.8 no
C3 . C4 . C5 . 117.7(3) yes
C3 . C4 . C8 . 122.0(3) yes
C5 . C4 . C8 . 120.2(3) yes
C4 . C5 . C6 . 121.3(3) yes
C4 . C5 . H51 . 119.4 no
C6 . C5 . H51 . 119.3 no
C1 . C6 . C5 . 120.5(3) yes
C1 . C6 . C9 . 122.9(3) yes
C5 . C6 . C9 . 116.6(3) yes
C2 . C7 . H71 . 109.3 no
C2 . C7 . H72 . 109.6 no
H71 . C7 . H72 . 109.5 no
C2 . C7 . H73 . 109.5 no
H71 . C7 . H73 . 109.5 no
H72 . C7 . H73 . 109.5 no
C4 . C8 . H81 . 109.5 no
C4 . C8 . H82 . 109.6 no
H81 . C8 . H82 . 109.5 no
C4 . C8 . H83 . 109.3 no
H81 . C8 . H83 . 109.5 no
H82 . C8 . H83 . 109.5 no
C6 . C9 . H91 . 109.6 no
C6 . C9 . H92 . 109.4 no
H91 . C9 . H92 . 109.5 no
C6 . C9 . H93 . 109.4 no
H91 . C9 . H93 . 109.5 no
H92 . C9 . H93 . 109.5 no
N2 . C10 . C11 . 121.5(3) yes
N2 . C10 . C15 . 120.0(2) yes
C11 . C10 . C15 . 118.3(3) yes
C10 . C11 . C12 . 118.9(3) yes
C10 . C11 . C16 . 123.4(3) yes
C12 . C11 . C16 . 117.7(3) yes
C11 . C12 . C13 . 123.1(3) yes
C11 . C12 . H121 . 118.3 no
C13 . C12 . H121 . 118.6 no
C12 . C13 . C14 . 118.2(3) yes
C12 . C13 . C17 . 121.2(3) yes
C14 . C13 . C17 . 120.6(3) yes
C13 . C14 . C15 . 121.0(3) yes
C13 . C14 . H141 . 119.5 no
C15 . C14 . H141 . 119.5 no
C14 . C15 . C10 . 120.4(3) yes
C14 . C15 . C18 . 116.7(3) yes
C10 . C15 . C18 . 122.9(3) yes
C11 . C16 . H161 . 109.6 no
C11 . C16 . H162 . 109.3 no
H161 . C16 . H162 . 109.5 no
C11 . C16 . H163 . 109.5 no
H161 . C16 . H163 . 109.5 no
H162 . C16 . H163 . 109.5 no
C13 . C17 . H171 . 109.7 no
C13 . C17 . H172 . 109.6 no
H171 . C17 . H172 . 109.5 no
C13 . C17 . H173 . 109.1 no
H171 . C17 . H173 . 109.5 no
H172 . C17 . H173 . 109.5 no
C15 . C18 . H181 . 109.5 no
C15 . C18 . H182 . 109.3 no
H181 . C18 . H182 . 109.5 no
C15 . C18 . H183 . 109.6 no
H181 . C18 . H183 . 109.5 no
H182 . C18 . H183 . 109.5 no
N3 . C19 . C20 . 121.6(3) yes
N3 . C19 . C24 . 119.4(2) yes
C20 . C19 . C24 . 118.9(2) yes
C19 . C20 . C21 . 119.1(3) yes
C19 . C20 . C25 . 124.1(3) yes
C21 . C20 . C25 . 116.9(3) yes
C20 . C21 . C22 . 123.0(3) yes
C20 . C21 . H211 . 118.5 no
C22 . C21 . H211 . 118.5 no
C21 . C22 . C23 . 117.4(3) yes
C21 . C22 . C26 . 121.8(3) yes
C23 . C22 . C26 . 120.8(3) yes
C22 . C23 . C24 . 122.1(3) yes
C22 . C23 . H231 . 119.0 no
C24 . C23 . H231 . 119.0 no
C19 . C24 . C23 . 119.5(3) yes
C19 . C24 . C27 . 122.3(3) yes
C23 . C24 . C27 . 118.2(3) yes
C20 . C25 . H251 . 109.6 no
C20 . C25 . H252 . 109.7 no
H251 . C25 . H252 . 109.5 no
C20 . C25 . H253 . 109.1 no
H251 . C25 . H253 . 109.5 no
H252 . C25 . H253 . 109.5 no
C22 . C26 . H261 . 109.6 no
C22 . C26 . H262 . 109.5 no
H261 . C26 . H262 . 109.5 no
C22 . C26 . H263 . 109.3 no
H261 . C26 . H263 . 109.5 no
H262 . C26 . H263 . 109.5 no
C24 . C27 . H271 . 109.4 no
C24 . C27 . H272 . 109.4 no
H271 . C27 . H272 . 109.5 no
C24 . C27 . H273 . 109.6 no
H271 . C27 . H273 . 109.5 no
H272 . C27 . H273 . 109.5 no
P1 . C28 . C29 . 112.8(2) yes
P1 . C28 . C30 . 117.3(3) yes
C29 . C28 . C30 . 110.2(3) yes
P1 . C28 . H281 . 105.1 no
C29 . C28 . H281 . 105.2 no
C30 . C28 . H281 . 105.0 no
C28 . C29 . H291 . 109.2 no
C28 . C29 . H292 . 109.7 no
H291 . C29 . H292 . 109.5 no
C28 . C29 . H293 . 109.5 no
H291 . C29 . H293 . 109.5 no
H292 . C29 . H293 . 109.5 no
C28 . C30 . H301 . 109.4 no
C28 . C30 . H302 . 109.6 no
H301 . C30 . H302 . 109.5 no
C28 . C30 . H303 . 109.5 no
H301 . C30 . H303 . 109.5 no
H302 . C30 . H303 . 109.5 no
P1 . C31 . C32 . 117.8(4) yes
P1 . C31 . C33 . 112.7(3) yes
C32 . C31 . C33 . 118.4(5) yes
P1 . C31 . H311 . 100.5 no
C32 . C31 . H311 . 103.1 no
C33 . C31 . H311 . 100.0 no
C31 . C32 . H321 . 108.7 no
C31 . C32 . H322 . 111.7 no
H321 . C32 . H322 . 109.5 no
C31 . C32 . H323 . 108.0 no
H321 . C32 . H323 . 109.5 no
H322 . C32 . H323 . 109.5 no
C31 . C33 . H331 . 108.8 no
C31 . C33 . H332 . 110.5 no
H331 . C33 . H332 . 109.5 no
C31 . C33 . H333 . 109.1 no
H331 . C33 . H333 . 109.5 no
H332 . C33 . H333 . 109.5 no
P2 . C34 . C35 . 113.7(3) yes
P2 . C34 . C36 . 117.9(2) yes
C35 . C34 . C36 . 109.5(3) yes
P2 . C34 . H341 . 104.8 no
C35 . C34 . H341 . 104.8 no
C36 . C34 . H341 . 104.9 no
C34 . C35 . H351 . 109.3 no
C34 . C35 . H352 . 109.7 no
H351 . C35 . H352 . 109.5 no
C34 . C35 . H353 . 109.4 no
H351 . C35 . H353 . 109.5 no
H352 . C35 . H353 . 109.5 no
C34 . C36 . H361 . 109.4 no
C34 . C36 . H362 . 109.5 no
H361 . C36 . H362 . 109.5 no
C34 . C36 . H363 . 109.5 no
H361 . C36 . H363 . 109.5 no
H362 . C36 . H363 . 109.5 no
P2 . C37 . C38 . 115.5(2) yes
P2 . C37 . C39 . 114.0(2) yes
C38 . C37 . C39 . 107.8(3) yes
P2 . C37 . H371 . 106.3 no
C38 . C37 . H371 . 106.3 no
C39 . C37 . H371 . 106.3 no
C37 . C38 . H381 . 109.6 no
C37 . C38 . H382 . 109.5 no
H381 . C38 . H382 . 109.5 no
C37 . C38 . H383 . 109.3 no
H381 . C38 . H383 . 109.5 no
H382 . C38 . H383 . 109.5 no
C37 . C39 . H391 . 109.5 no
C37 . C39 . H392 . 109.5 no
H391 . C39 . H392 . 109.5 no
C37 . C39 . H393 . 109.4 no
H391 . C39 . H393 . 109.5 no
H392 . C39 . H393 . 109.5 no
P3 . C40 . C41 . 117.3(4) yes
P3 . C40 . C42 . 112.3(3) yes
C41 . C40 . C42 . 108.6(4) yes
P3 . C40 . H401 . 105.7 no
C41 . C40 . H401 . 105.5 no
C42 . C40 . H401 . 106.7 no
C40 . C41 . H411 . 109.8 no
C40 . C41 . H412 . 109.1 no
H411 . C41 . H412 . 109.5 no
C40 . C41 . H413 . 109.6 no
H411 . C41 . H413 . 109.5 no
H412 . C41 . H413 . 109.5 no
C40 . C42 . H421 . 110.3 no
C40 . C42 . H422 . 108.7 no
H421 . C42 . H422 . 109.5 no
C40 . C42 . H423 . 109.4 no
H421 . C42 . H423 . 109.5 no
H422 . C42 . H423 . 109.5 no
P3 . C43 . C44 . 116.4(3) yes
P3 . C43 . C45 . 113.9(3) yes
C44 . C43 . C45 . 107.9(3) yes
P3 . C43 . H431 . 105.8 no
C44 . C43 . H431 . 105.9 no
C45 . C43 . H431 . 106.2 no
C43 . C44 . H441 . 109.5 no
C43 . C44 . H442 . 109.6 no
H441 . C44 . H442 . 109.5 no
C43 . C44 . H443 . 109.2 no
H441 . C44 . H443 . 109.5 no
H442 . C44 . H443 . 109.5 no
C43 . C45 . H451 . 109.5 no
C43 . C45 . H452 . 109.1 no
H451 . C45 . H452 . 109.5 no
C43 . C45 . H453 . 109.8 no
H451 . C45 . H453 . 109.5 no
H452 . C45 . H453 . 109.5 no

loop_
_geom_bond_atom_site_label_1
_geom_bond_site_symmetry_1
_geom_bond_atom_site_label_2
_geom_bond_site_symmetry_2
_geom_bond_distance
_geom_bond_publ_flag
I1 . Co1 . 2.5837(4) yes
Zr1 . Co1 . 2.6280(5) yes
Zr1 . Cl1 . 2.4450(7) yes
Zr1 . N1 . 2.129(2) yes
Zr1 . N2 . 2.131(2) yes
Zr1 . N3 . 2.133(2) yes
Co1 . P1 . 2.3645(10) yes
Co1 . P2 . 2.3613(9) yes
Co1 . P3 . 2.3806(8) yes
P1 . N1 . 1.686(3) yes
P1 . C28 . 1.867(3) yes
P1 . C31 . 1.868(4) yes
P2 . N2 . 1.687(2) yes
P2 . C34 . 1.851(3) yes
P2 . C37 . 1.865(3) yes
P3 . N3 . 1.685(2) yes
P3 . C40 . 1.861(4) yes
P3 . C43 . 1.860(4) yes
N1 . C1 . 1.441(4) yes
N2 . C10 . 1.435(3) yes
N3 . C19 . 1.447(3) yes
C1 . C2 . 1.409(4) yes
C1 . C6 . 1.413(4) yes
C2 . C3 . 1.385(5) yes
C2 . C7 . 1.520(4) yes
C3 . C4 . 1.388(5) yes
C3 . H31 . 0.950 no
C4 . C5 . 1.393(4) yes
C4 . C8 . 1.506(5) yes
C5 . C6 . 1.391(4) yes
C5 . H51 . 0.950 no
C6 . C9 . 1.515(4) yes
C7 . H71 . 0.950 no
C7 . H72 . 0.950 no
C7 . H73 . 0.950 no
C8 . H81 . 0.950 no
C8 . H82 . 0.950 no
C8 . H83 . 0.950 no
C9 . H91 . 0.950 no
C9 . H92 . 0.950 no
C9 . H93 . 0.950 no
C10 . C11 . 1.429(4) yes
C10 . C15 . 1.388(4) yes
C11 . C12 . 1.379(4) yes
C11 . C16 . 1.511(4) yes
C12 . C13 . 1.374(5) yes
C12 . H121 . 0.950 no
C13 . C14 . 1.379(5) yes
C13 . C17 . 1.502(5) yes
C14 . C15 . 1.410(4) yes
C14 . H141 . 0.950 no
C15 . C18 . 1.490(4) yes
C16 . H161 . 0.950 no
C16 . H162 . 0.950 no
C16 . H163 . 0.950 no
C17 . H171 . 0.950 no
C17 . H172 . 0.950 no
C17 . H173 . 0.950 no
C18 . H181 . 0.950 no
C18 . H182 . 0.950 no
C18 . H183 . 0.950 no
C19 . C20 . 1.400(4) yes
C19 . C24 . 1.412(4) yes
C20 . C21 . 1.398(4) yes
C20 . C25 . 1.498(4) yes
C21 . C22 . 1.372(4) yes
C21 . H211 . 0.950 no
C22 . C23 . 1.393(4) yes
C22 . C26 . 1.514(4) yes
C23 . C24 . 1.393(4) yes
C23 . H231 . 0.950 no
C24 . C27 . 1.492(4) yes
C25 . H251 . 0.950 no
C25 . H252 . 0.950 no
C25 . H253 . 0.950 no
C26 . H261 . 0.950 no
C26 . H262 . 0.950 no
C26 . H263 . 0.950 no
C27 . H271 . 0.950 no
C27 . H272 . 0.950 no
C27 . H273 . 0.950 no
C28 . C29 . 1.546(5) yes
C28 . C30 . 1.524(6) yes
C28 . H281 . 0.950 no
C29 . H291 . 0.950 no
C29 . H292 . 0.950 no
C29 . H293 . 0.950 no
C30 . H301 . 0.950 no
C30 . H302 . 0.950 no
C30 . H303 . 0.950 no
C31 . C32 . 1.494(10) yes
C31 . C33 . 1.482(7) yes
C31 . H311 . 0.950 no
C32 . H321 . 0.950 no
C32 . H322 . 0.950 no
C32 . H323 . 0.950 no
C33 . H331 . 0.950 no
C33 . H332 . 0.950 no
C33 . H333 . 0.950 no
C34 . C35 . 1.537(5) yes
C34 . C36 . 1.540(5) yes
C34 . H341 . 0.950 no
C35 . H351 . 0.950 no
C35 . H352 . 0.950 no
C35 . H353 . 0.950 no
C36 . H361 . 0.950 no
C36 . H362 . 0.950 no
C36 . H363 . 0.950 no
C37 . C38 . 1.529(5) yes
C37 . C39 . 1.542(5) yes
C37 . H371 . 0.950 no
C38 . H381 . 0.950 no
C38 . H382 . 0.950 no
C38 . H383 . 0.950 no
C39 . H391 . 0.950 no
C39 . H392 . 0.950 no
C39 . H393 . 0.950 no
C40 . C41 . 1.525(6) yes
C40 . C42 . 1.511(6) yes
C40 . H401 . 0.950 no
C41 . H411 . 0.950 no
C41 . H412 . 0.950 no
C41 . H413 . 0.950 no
C42 . H421 . 0.950 no
C42 . H422 . 0.950 no
C42 . H423 . 0.950 no
C43 . C44 . 1.538(5) yes
C43 . C45 . 1.529(5) yes
C43 . H431 . 0.950 no
C44 . H441 . 0.950 no
C44 . H442 . 0.950 no
C44 . H443 . 0.950 no
C45 . H451 . 0.950 no
C45 . H452 . 0.950 no
C45 . H453 . 0.950 no

loop_
_platon_squeeze_void_nr
_platon_squeeze_void_average_x
_platon_squeeze_void_average_y
_platon_squeeze_void_average_z
_platon_squeeze_void_volume
_platon_squeeze_void_count_electrons
_platon_squeeze_void_content
1 -0.003 0.002 0.059 4585 1052 ' '
